data_2228837
loop_
_publ_author_name
'Nishijima, Takahiro'
'Nagasawa, Atsushi'
'Takada, Teruhisa'
'Okamoto, Akiko'
'Yonezawa, Noriyuki'

_publ_section_title
;
 (4-Chlorophenyl)(2,7-dimethoxy-8-nitronaphthalen-1-yl)methanone
;
_journal_coeditor_code OM2387
_journal_issue 1
_journal_name_full 'Acta Crystallographica Section E'
_journal_page_first o155
_journal_paper_doi 10.1107/S1600536810051998
_journal_volume 67
_journal_year 2011
_chemical_formula_iupac 'C19 H14 Cl N O5'
_chemical_formula_moiety 'C19 H14 Cl N O5'
_chemical_formula_sum 'C19 H14 Cl N O5'
_chemical_formula_weight 371.76
_chemical_melting_point_gt 486.4
_chemical_melting_point_lt 483.1
_chemical_name_systematic
;
(4-Chlorophenyl)(2,7-dimethoxy-8-nitronaphthalen-1-yl)methanone
;
_space_group_IT_number 14
_symmetry_cell_setting monoclinic
_symmetry_space_group_name_Hall '-P 2ybc'
_symmetry_space_group_name_H-M 'P 1 21/c 1'
_atom_sites_solution_hydrogens geom
_atom_sites_solution_primary direct
_atom_sites_solution_secondary difmap
_audit_creation_method SHELXL-97
_cell_angle_alpha 90.00
_cell_angle_beta 100.2060(10)
_cell_angle_gamma 90.00
_cell_formula_units_Z 4
_cell_length_a 8.57511(16)
_cell_length_b 14.0424(3)
_cell_length_c 14.0842(3)
_cell_measurement_reflns_used 22820
_cell_measurement_temperature 193(2)
_cell_measurement_theta_max 68.2
_cell_measurement_theta_min 3.1
_cell_volume 1669.12(6)
_computing_cell_refinement 'PROCESS-AUTO (Rigaku, 1998)'
_computing_data_collection 'PROCESS-AUTO (Rigaku, 1998)'
_computing_data_reduction 'CrystalStructure (Rigaku/MSC, 2004)'
_computing_molecular_graphics '<i>ORTEP</i> (Burnett & Johnson, 1996)'
_computing_publication_material 'CrystalStructure (Rigaku/MSC, 2004)'
_computing_structure_refinement 'SHELXL97 (Sheldrick, 2008)'
_computing_structure_solution 'SIR2004 (Burla <i>et al.</i>, 2005)'
_diffrn_ambient_temperature 193(2)
_diffrn_detector_area_resol_mean 10.00
_diffrn_measured_fraction_theta_full 1.000
_diffrn_measured_fraction_theta_max 1.000
_diffrn_measurement_device_type 'Rigaku R-AXIS RAPID'
_diffrn_measurement_method \w
_diffrn_radiation_monochromator graphite
_diffrn_radiation_source 'fine-focus sealed tube'
_diffrn_radiation_type CuK\a
_diffrn_radiation_wavelength 1.54187
_diffrn_reflns_av_R_equivalents 0.0283
_diffrn_reflns_av_sigmaI/netI 0.0122
_diffrn_reflns_limit_h_max 10
_diffrn_reflns_limit_h_min -10
_diffrn_reflns_limit_k_max 16
_diffrn_reflns_limit_k_min -16
_diffrn_reflns_limit_l_max 16
_diffrn_reflns_limit_l_min -16
_diffrn_reflns_number 29408
_diffrn_reflns_theta_full 68.24
_diffrn_reflns_theta_max 68.24
_diffrn_reflns_theta_min 4.48
_diffrn_standards_number 29408
_exptl_absorpt_coefficient_mu 2.313
_exptl_absorpt_correction_T_max 0.5438
_exptl_absorpt_correction_T_min 0.2944
_exptl_absorpt_correction_type numerical
_exptl_absorpt_process_details '(NUMABS; Higashi, 1999)'
_exptl_crystal_colour yellow
_exptl_crystal_density_diffrn 1.479
_exptl_crystal_density_method 'not measured'
_exptl_crystal_description platelet
_exptl_crystal_F_000 768
_exptl_crystal_size_max 0.60
_exptl_crystal_size_mid 0.40
_exptl_crystal_size_min 0.30
_refine_diff_density_max 0.213
_refine_diff_density_min -0.192
_refine_ls_extinction_coef 0.0049(3)
_refine_ls_extinction_expression Fc^*^=kFc[1+0.001xFc^2^\l^3^/sin(2\q)]^-1/4^
_refine_ls_extinction_method 'SHELXL97 (Sheldrick, 2008)'
_refine_ls_goodness_of_fit_ref 1.032
_refine_ls_hydrogen_treatment constr
_refine_ls_matrix_type full
_refine_ls_number_parameters 238
_refine_ls_number_reflns 3058
_refine_ls_number_restraints 0
_refine_ls_restrained_S_all 1.032
_refine_ls_R_factor_all 0.0357
_refine_ls_R_factor_gt 0.0331
_refine_ls_shift/su_max 0.001
_refine_ls_shift/su_mean 0.000
_refine_ls_structure_factor_coef Fsqd
_refine_ls_weighting_details 'calc w=1/[\s^2^(Fo^2^)+(0.0492P)^2^+0.5094P] where P=(Fo^2^+2Fc^2^)/3'
_refine_ls_weighting_scheme calc
_refine_ls_wR_factor_gt 0.0899
_refine_ls_wR_factor_ref 0.0927
_reflns_number_gt 2793
_reflns_number_total 3058
_reflns_threshold_expression I>2sigma(I)
_cod_data_source_file om2387.cif
_cod_data_source_block I
_cod_original_cell_volume 1669.12(5)
_cod_original_sg_symbol_H-M 'P 21/c'
_cod_database_code 2228837
_cod_database_fobs_code 2228837

loop_
_symmetry_equiv_pos_as_xyz
'x, y, z'
'-x, y+1/2, -z+1/2'
'-x, -y, -z'
'x, -y-1/2, z-1/2'

loop_
_atom_site_type_symbol
_atom_site_label
_atom_site_fract_x
_atom_site_fract_y
_atom_site_fract_z
_atom_site_U_iso_or_equiv
_atom_site_adp_type
_atom_site_calc_flag
_atom_site_refinement_flags
_atom_site_occupancy
_atom_site_disorder_assembly
_atom_site_disorder_group
Cl Cl1 0.16621(6) 1.13841(3) 0.55672(4) 0.06727(18) Uani d . 1 . .
O O1 0.57537(12) 0.75406(7) 0.62980(7) 0.0434(3) Uani d . 1 . .
O O2 -0.00458(14) 0.47410(8) 0.31568(8) 0.0511(3) Uani d . 1 . .
O O3 0.41091(13) 0.73567(8) 0.38109(7) 0.0468(3) Uani d . 1 . .
O O4 0.06202(13) 0.71291(7) 0.40079(8) 0.0485(3) Uani d . 1 . .
O O5 0.11487(19) 0.64395(9) 0.27365(8) 0.0676(4) Uani d . 1 . .
N N1 0.11528(15) 0.64617(8) 0.35979(9) 0.0412(3) Uani d . 1 . .
C C1 0.38260(16) 0.66673(10) 0.52900(9) 0.0338(3) Uani d . 1 . .
C C2 0.49357(17) 0.67065(10) 0.61336(10) 0.0360(3) Uani d . 1 . .
C C3 0.52689(18) 0.59082(11) 0.67462(10) 0.0405(3) Uani d . 1 . .
H H3 0.5989 0.5956 0.7322 0.049 Uiso calc R 1 . .
C C4 0.45238(18) 0.50699(11) 0.64837(11) 0.0415(3) Uani d . 1 . .
H H4 0.4776 0.4538 0.6873 0.050 Uiso calc R 1 . .
C C5 0.26174(18) 0.41072(10) 0.53798(11) 0.0408(3) Uani d . 1 . .
H H5 0.2885 0.3585 0.5781 0.049 Uiso calc R 1 . .
C C6 0.15099(18) 0.39956(10) 0.45694(11) 0.0410(3) Uani d . 1 . .
H H6 0.1042 0.3404 0.4419 0.049 Uiso calc R 1 . .
C C7 0.10756(17) 0.47805(10) 0.39587(10) 0.0377(3) Uani d . 1 . .
C C8 0.17971(16) 0.56535(9) 0.42014(9) 0.0347(3) Uani d . 1 . .
C C9 0.29884(16) 0.57978(9) 0.50291(9) 0.0329(3) Uani d . 1 . .
C C10 0.33774(17) 0.49855(10) 0.56356(10) 0.0366(3) Uani d . 1 . .
C C11 0.32856(16) 0.84584(9) 0.48861(10) 0.0350(3) Uani d . 1 . .
C C12 0.25859(19) 0.86117(10) 0.56900(11) 0.0427(3) Uani d . 1 . .
H H12 0.2450 0.8103 0.6090 0.051 Uiso calc R 1 . .
C C13 0.2088(2) 0.95114(11) 0.59030(12) 0.0470(4) Uani d . 1 . .
H H13 0.1618 0.9612 0.6441 0.056 Uiso calc R 1 . .
C C14 0.23033(19) 1.02564(10) 0.53021(12) 0.0457(4) Uani d . 1 . .
C C15 0.3010(2) 1.01289(11) 0.45082(12) 0.0501(4) Uani d . 1 . .
H H15 0.3156 1.0642 0.4116 0.060 Uiso calc R 1 . .
C C16 0.35004(18) 0.92290(11) 0.43016(11) 0.0423(3) Uani d . 1 . .
H H16 0.3980 0.9136 0.3766 0.051 Uiso calc R 1 . .
C C17 0.37585(16) 0.74943(10) 0.46024(10) 0.0350(3) Uani d . 1 . .
C C18 0.6731(2) 0.76752(13) 0.72157(11) 0.0501(4) Uani d . 1 . .
H H18A 0.7157 0.8309 0.7256 0.060 Uiso calc R 1 . .
H H18B 0.7584 0.7223 0.7296 0.060 Uiso calc R 1 . .
H H18C 0.6113 0.7584 0.7714 0.060 Uiso calc R 1 . .
C C19 -0.0836(2) 0.38502(13) 0.29095(13) 0.0560(4) Uani d . 1 . .
H H19A -0.1582 0.3921 0.2319 0.067 Uiso calc R 1 . .
H H19B -0.1386 0.3661 0.3416 0.067 Uiso calc R 1 . .
H H19C -0.0069 0.3373 0.2827 0.067 Uiso calc R 1 . .

loop_
_atom_site_aniso_label
_atom_site_aniso_U_11
_atom_site_aniso_U_22
_atom_site_aniso_U_33
_atom_site_aniso_U_12
_atom_site_aniso_U_13
_atom_site_aniso_U_23
Cl1 0.0844(3) 0.0300(2) 0.0792(3) 0.01301(19) -0.0079(2) -0.01089(18)
O1 0.0501(6) 0.0388(6) 0.0398(5) -0.0041(4) 0.0037(4) 0.0022(4)
O2 0.0594(7) 0.0403(6) 0.0494(6) -0.0012(5) -0.0019(5) -0.0042(5)
O3 0.0609(7) 0.0426(6) 0.0418(6) 0.0080(5) 0.0226(5) 0.0057(4)
O4 0.0506(6) 0.0319(5) 0.0630(7) 0.0123(4) 0.0101(5) -0.0006(5)
O5 0.1160(12) 0.0474(7) 0.0355(6) 0.0052(7) 0.0027(6) 0.0034(5)
N1 0.0494(7) 0.0325(6) 0.0400(7) 0.0050(5) 0.0031(5) 0.0014(5)
C1 0.0396(7) 0.0292(7) 0.0349(7) 0.0073(5) 0.0134(5) 0.0021(5)
C2 0.0401(7) 0.0335(7) 0.0366(7) 0.0037(6) 0.0128(6) 0.0006(5)
C3 0.0434(8) 0.0412(8) 0.0368(7) 0.0069(6) 0.0072(6) 0.0046(6)
C4 0.0472(8) 0.0360(8) 0.0421(8) 0.0097(6) 0.0106(6) 0.0102(6)
C5 0.0505(8) 0.0282(7) 0.0463(8) 0.0070(6) 0.0157(7) 0.0067(6)
C6 0.0488(8) 0.0283(7) 0.0488(8) 0.0015(6) 0.0164(7) -0.0014(6)
C7 0.0415(8) 0.0342(7) 0.0393(7) 0.0055(6) 0.0126(6) -0.0030(6)
C8 0.0420(7) 0.0287(7) 0.0356(7) 0.0086(5) 0.0128(6) 0.0017(5)
C9 0.0387(7) 0.0289(7) 0.0341(7) 0.0079(5) 0.0144(5) 0.0017(5)
C10 0.0427(8) 0.0313(7) 0.0382(7) 0.0086(6) 0.0140(6) 0.0047(5)
C11 0.0370(7) 0.0296(7) 0.0375(7) 0.0001(5) 0.0046(5) 0.0030(5)
C12 0.0536(9) 0.0304(7) 0.0467(8) 0.0022(6) 0.0154(7) 0.0029(6)
C13 0.0555(9) 0.0356(8) 0.0515(9) 0.0040(7) 0.0138(7) -0.0053(7)
C14 0.0490(9) 0.0272(7) 0.0552(9) 0.0027(6) -0.0061(7) -0.0038(6)
C15 0.0652(10) 0.0301(8) 0.0511(9) -0.0034(7) -0.0002(8) 0.0095(6)
C16 0.0498(8) 0.0359(8) 0.0406(7) -0.0023(6) 0.0063(6) 0.0056(6)
C17 0.0375(7) 0.0330(7) 0.0360(7) 0.0013(6) 0.0102(6) 0.0028(5)
C18 0.0544(9) 0.0530(9) 0.0413(8) -0.0073(8) 0.0043(7) -0.0016(7)
C19 0.0566(10) 0.0471(9) 0.0616(10) -0.0032(8) 0.0026(8) -0.0134(8)

loop_
_atom_type_symbol
_atom_type_description
_atom_type_scat_dispersion_real
_atom_type_scat_dispersion_imag
_atom_type_scat_source
C C 0.0181 0.0091 'International Tables Vol C Tables 4.2.6.8 and 6.1.1.4'
H H 0.0000 0.0000 'International Tables Vol C Tables 4.2.6.8 and 6.1.1.4'
Cl Cl 0.3639 0.7018 'International Tables Vol C Tables 4.2.6.8 and 6.1.1.4'
N N 0.0311 0.0180 'International Tables Vol C Tables 4.2.6.8 and 6.1.1.4'
O O 0.0492 0.0322 'International Tables Vol C Tables 4.2.6.8 and 6.1.1.4'

loop_
_geom_angle_atom_site_label_1
_geom_angle_atom_site_label_2
_geom_angle_atom_site_label_3
_geom_angle_site_symmetry_1
_geom_angle_site_symmetry_3
_geom_angle
_geom_angle_publ_flag
C2 O1 C18 . . 118.08(11) ?
C7 O2 C19 . . 118.35(12) ?
O5 N1 O4 . . 123.61(12) ?
O5 N1 C8 . . 119.60(12) ?
O4 N1 C8 . . 116.79(11) ?
C2 C1 C9 . . 119.42(12) ?
C2 C1 C17 . . 117.58(13) ?
C9 C1 C17 . . 122.15(12) ?
O1 C2 C1 . . 115.73(12) ?
O1 C2 C3 . . 122.38(13) ?
C1 C2 C3 . . 121.75(14) ?
C4 C3 C2 . . 119.12(14) ?
C4 C3 H3 . . 120.4 ?
C2 C3 H3 . . 120.4 ?
C3 C4 C10 . . 121.77(13) ?
C3 C4 H4 . . 119.1 ?
C10 C4 H4 . . 119.1 ?
C6 C5 C10 . . 122.53(13) ?
C6 C5 H5 . . 118.7 ?
C10 C5 H5 . . 118.7 ?
C5 C6 C7 . . 119.55(14) ?
C5 C6 H6 . . 120.2 ?
C7 C6 H6 . . 120.2 ?
O2 C7 C8 . . 117.58(12) ?
O2 C7 C6 . . 123.50(13) ?
C8 C7 C6 . . 118.88(14) ?
C7 C8 C9 . . 123.49(12) ?
C7 C8 N1 . . 115.79(12) ?
C9 C8 N1 . . 120.47(12) ?
C8 C9 C10 . . 115.73(12) ?
C8 C9 C1 . . 125.95(12) ?
C10 C9 C1 . . 118.31(13) ?
C5 C10 C4 . . 120.69(13) ?
C5 C10 C9 . . 119.78(13) ?
C4 C10 C9 . . 119.53(13) ?
C12 C11 C16 . . 118.90(13) ?
C12 C11 C17 . . 122.51(12) ?
C16 C11 C17 . . 118.54(12) ?
C13 C12 C11 . . 120.84(14) ?
C13 C12 H12 . . 119.6 ?
C11 C12 H12 . . 119.6 ?
C14 C13 C12 . . 118.70(15) ?
C14 C13 H13 . . 120.7 ?
C12 C13 H13 . . 120.7 ?
C15 C14 C13 . . 121.78(14) ?
C15 C14 Cl1 . . 119.68(12) ?
C13 C14 Cl1 . . 118.54(13) ?
C14 C15 C16 . . 119.06(14) ?
C14 C15 H15 . . 120.5 ?
C16 C15 H15 . . 120.5 ?
C15 C16 C11 . . 120.70(14) ?
C15 C16 H16 . . 119.6 ?
C11 C16 H16 . . 119.6 ?
O3 C17 C11 . . 120.81(12) ?
O3 C17 C1 . . 118.53(12) ?
C11 C17 C1 . . 120.66(11) ?
O1 C18 H18A . . 109.5 ?
O1 C18 H18B . . 109.5 ?
H18A C18 H18B . . 109.5 ?
O1 C18 H18C . . 109.5 ?
H18A C18 H18C . . 109.5 ?
H18B C18 H18C . . 109.5 ?
O2 C19 H19A . . 109.5 ?
O2 C19 H19B . . 109.5 ?
H19A C19 H19B . . 109.5 ?
O2 C19 H19C . . 109.5 ?
H19A C19 H19C . . 109.5 ?
H19B C19 H19C . . 109.5 ?

loop_
_geom_bond_atom_site_label_1
_geom_bond_atom_site_label_2
_geom_bond_site_symmetry_2
_geom_bond_distance
_geom_bond_publ_flag
Cl1 C14 . 1.7384(15) ?
O1 C2 . 1.3639(17) ?
O1 C18 . 1.4230(18) ?
O2 C7 . 1.3485(18) ?
O2 C19 . 1.436(2) ?
O3 C17 . 1.2202(16) ?
O4 N1 . 1.2303(15) ?
O5 N1 . 1.2130(16) ?
N1 C8 . 1.4661(17) ?
C1 C2 . 1.385(2) ?
C1 C9 . 1.4311(19) ?
C1 C17 . 1.5066(18) ?
C2 C3 . 1.413(2) ?
C3 C4 . 1.359(2) ?
C3 H3 . 0.9300 ?
C4 C10 . 1.411(2) ?
C4 H4 . 0.9300 ?
C5 C6 . 1.358(2) ?
C5 C10 . 1.412(2) ?
C5 H5 . 0.9300 ?
C6 C7 . 1.407(2) ?
C6 H6 . 0.9300 ?
C7 C8 . 1.388(2) ?
C8 C9 . 1.422(2) ?
C9 C10 . 1.4287(18) ?
C11 C12 . 1.389(2) ?
C11 C16 . 1.3914(19) ?
C11 C17 . 1.4882(19) ?
C12 C13 . 1.383(2) ?
C12 H12 . 0.9300 ?
C13 C14 . 1.378(2) ?
C13 H13 . 0.9300 ?
C14 C15 . 1.375(2) ?
C15 C16 . 1.379(2) ?
C15 H15 . 0.9300 ?
C16 H16 . 0.9300 ?
C18 H18A . 0.9600 ?
C18 H18B . 0.9600 ?
C18 H18C . 0.9600 ?
C19 H19A . 0.9600 ?
C19 H19B . 0.9600 ?
C19 H19C . 0.9600 ?

loop_
_geom_hbond_atom_site_label_D
_geom_hbond_atom_site_label_H
_geom_hbond_atom_site_label_A
_geom_hbond_site_symmetry_A
_geom_hbond_distance_DH
_geom_hbond_distance_HA
_geom_hbond_distance_DA
_geom_hbond_angle_DHA
C13 H13 O5 4_576 0.93 2.44 3.137(2) 132
C18 H18C O3 4_576 0.96 2.51 3.449(2) 167
C19 H19B Cg1 3_766 0.96 2.81 3.5845(19) 139

loop_
_geom_torsion_atom_site_label_1
_geom_torsion_atom_site_label_2
_geom_torsion_atom_site_label_3
_geom_torsion_atom_site_label_4
_geom_torsion_site_symmetry_1
_geom_torsion_site_symmetry_2
_geom_torsion_site_symmetry_3
_geom_torsion_site_symmetry_4
_geom_torsion
_geom_torsion_publ_flag
C18 O1 C2 C1 . . . . 170.71(12) ?
C18 O1 C2 C3 . . . . -13.54(19) ?
C9 C1 C2 O1 . . . . 175.92(11) ?
C17 C1 C2 O1 . . . . 6.22(17) ?
C9 C1 C2 C3 . . . . 0.14(19) ?
C17 C1 C2 C3 . . . . -169.56(12) ?
O1 C2 C3 C4 . . . . -173.05(12) ?
C1 C2 C3 C4 . . . . 2.4(2) ?
C2 C3 C4 C10 . . . . -2.7(2) ?
C10 C5 C6 C7 . . . . -0.7(2) ?
C19 O2 C7 C8 . . . . -178.28(13) ?
C19 O2 C7 C6 . . . . -0.3(2) ?
C5 C6 C7 O2 . . . . -177.91(13) ?
C5 C6 C7 C8 . . . . 0.1(2) ?
O2 C7 C8 C9 . . . . 179.59(12) ?
C6 C7 C8 C9 . . . . 1.5(2) ?
O2 C7 C8 N1 . . . . 5.20(18) ?
C6 C7 C8 N1 . . . . -172.92(12) ?
O5 N1 C8 C7 . . . . -58.76(19) ?
O4 N1 C8 C7 . . . . 120.32(14) ?
O5 N1 C8 C9 . . . . 126.67(15) ?
O4 N1 C8 C9 . . . . -54.26(18) ?
C7 C8 C9 C10 . . . . -2.25(19) ?
N1 C8 C9 C10 . . . . 171.89(12) ?
C7 C8 C9 C1 . . . . 176.80(12) ?
N1 C8 C9 C1 . . . . -9.1(2) ?
C2 C1 C9 C8 . . . . 178.55(12) ?
C17 C1 C9 C8 . . . . -12.2(2) ?
C2 C1 C9 C10 . . . . -2.42(18) ?
C17 C1 C9 C10 . . . . 166.79(12) ?
C6 C5 C10 C4 . . . . -179.90(13) ?
C6 C5 C10 C9 . . . . -0.1(2) ?
C3 C4 C10 C5 . . . . -179.85(13) ?
C3 C4 C10 C9 . . . . 0.4(2) ?
C8 C9 C10 C5 . . . . 1.55(18) ?
C1 C9 C10 C5 . . . . -177.58(12) ?
C8 C9 C10 C4 . . . . -178.68(12) ?
C1 C9 C10 C4 . . . . 2.19(19) ?
C16 C11 C12 C13 . . . . 0.9(2) ?
C17 C11 C12 C13 . . . . -176.66(14) ?
C11 C12 C13 C14 . . . . -0.1(2) ?
C12 C13 C14 C15 . . . . -0.7(2) ?
C12 C13 C14 Cl1 . . . . 179.50(13) ?
C13 C14 C15 C16 . . . . 0.8(2) ?
Cl1 C14 C15 C16 . . . . -179.43(12) ?
C14 C15 C16 C11 . . . . 0.0(2) ?
C12 C11 C16 C15 . . . . -0.8(2) ?
C17 C11 C16 C15 . . . . 176.83(14) ?
C12 C11 C17 O3 . . . . 167.06(14) ?
C16 C11 C17 O3 . . . . -10.5(2) ?
C12 C11 C17 C1 . . . . -13.4(2) ?
C16 C11 C17 C1 . . . . 169.08(13) ?
C2 C1 C17 O3 . . . . 114.72(15) ?
C9 C1 C17 O3 . . . . -54.68(18) ?
C2 C1 C17 C11 . . . . -64.85(17) ?
C9 C1 C17 C11 . . . . 125.75(14) ?
